data_8102985
loop_
_publ_author_name
'Mohamed Benabdallah Taouti'
'Aissa Gacemi'
'Djamal Benbertal'
'Isabelle Gautier-Luneau'

_publ_contact_author 'Gautier-Luneau Isabelle'
_publ_section_title
;
 Crystal structure of lanthanum triiodate iodic acid, La(IO3)3(HIO3)
;
_journal_issue 3
_journal_name_full 'Zeitschrift f\"ur Kristallographie - New Crystal Structures'
_journal_page_first 179
_journal_volume 223
_journal_year 2008
_chemical_formula_moiety 'H1 I4 La1 O12'
_chemical_formula_sum 'H I4 La O12'
_chemical_formula_weight 839.51
_chemical_name_common 'lanthanum triiodate iodic acid '
_chemical_name_systematic
;
 lanthanum triiodate iodic acid 
;
_space_group_IT_number 14
_symmetry_cell_setting monoclinic
_symmetry_Int_Tables_number 14
_symmetry_space_group_name_Hall '-P 2ybc'
_symmetry_space_group_name_H-M 'P 1 21/c 1'
_atom_sites_solution_hydrogens none
_atom_sites_solution_primary direct
_atom_sites_solution_secondary difmap
_cell_angle_alpha 90
_cell_angle_beta 110.23(1)
_cell_angle_gamma 90
_cell_formula_units_Z 4
_cell_length_a 10.685(1)
_cell_length_b 7.626(1)
_cell_length_c 14.314(1)
_cell_measurement_reflns_used 0
_cell_measurement_temperature 293
_cell_measurement_theta_max 0
_cell_measurement_theta_min 0
_cell_measurement_wavelength 0.56087
_cell_volume 1094.4(2)
_computing_cell_refinement 'Dirax/lsq (Duisenberg & Schreurs, 1989-2000)'
_computing_data_collection 'Collect (Bruker AXS BV, 1997-2004)'
_computing_data_reduction 'EvalCCD (Duisenberg & Schreurs 1990-2000)'
_computing_structure_refinement 'SHELXL-97 (Sheldrick, 1997)'
_computing_structure_solution 'SIR92 (Giacovazzo et al, 1993)'
_diffrn_ambient_temperature 293
_diffrn_detector_area_resol_mean 9
_diffrn_measured_fraction_theta_full 0.994
_diffrn_measured_fraction_theta_max 0.994
_diffrn_measurement_device '95mm CCD camera on \k-goniostat'
_diffrn_measurement_device_type KappaCCD
_diffrn_measurement_method CCD
_diffrn_orient_matrix_type X=UH
_diffrn_orient_matrix_UB_11 0.01
_diffrn_orient_matrix_UB_12 0
_diffrn_orient_matrix_UB_13 0
_diffrn_orient_matrix_UB_21 0
_diffrn_orient_matrix_UB_22 0.01
_diffrn_orient_matrix_UB_23 0
_diffrn_orient_matrix_UB_31 0
_diffrn_orient_matrix_UB_32 0
_diffrn_orient_matrix_UB_33 0.01
_diffrn_radiation_monochromator graphite
_diffrn_radiation_probe x-ray
_diffrn_radiation_source 'fine-focus sealed tube'
_diffrn_radiation_type AgK\a
_diffrn_radiation_wavelength 0.56087
_diffrn_reflns_av_R_equivalents 0.041
_diffrn_reflns_av_unetI/netI 0.0187
_diffrn_reflns_limit_h_max 13
_diffrn_reflns_limit_h_min -13
_diffrn_reflns_limit_k_max 9
_diffrn_reflns_limit_k_min -9
_diffrn_reflns_limit_l_max 18
_diffrn_reflns_limit_l_min -18
_diffrn_reflns_number 20421
_diffrn_reflns_theta_full 21.41
_diffrn_reflns_theta_max 21.41
_diffrn_reflns_theta_min 2.39
_exptl_absorpt_coefficient_mu 8.066
_exptl_absorpt_correction_T_max 0.446
_exptl_absorpt_correction_T_min 0.380
_exptl_absorpt_correction_type integration
_exptl_absorpt_process_details 'Coppens, 1970'
_exptl_crystal_colour colourless
_exptl_crystal_density_diffrn 5.089
_exptl_crystal_density_method 'not measured'
_exptl_crystal_description prism
_exptl_crystal_F_000 1460
_exptl_crystal_size_max 0.12
_exptl_crystal_size_mid 0.11
_exptl_crystal_size_min 0.10
_refine_diff_density_max 1.298
_refine_diff_density_min -1.056
_refine_diff_density_rms 0.204
_refine_ls_extinction_method none
_refine_ls_goodness_of_fit_ref 1.211
_refine_ls_hydrogen_treatment none
_refine_ls_matrix_type full
_refine_ls_number_parameters 154
_refine_ls_number_reflns 2509
_refine_ls_number_restraints 0
_refine_ls_restrained_S_all 1.211
_refine_ls_R_factor_all 0.0222
_refine_ls_R_factor_gt 0.0187
_refine_ls_shift/su_max 0.001
_refine_ls_shift/su_mean 0
_refine_ls_structure_factor_coef Fsqd
_refine_ls_weighting_details 'calc w=1/[\s^2^(Fo^2^)+(0.0113P)^2^+4.2810P] where P=(Fo^2^+2Fc^2^)/3'
_refine_ls_weighting_scheme calc
_refine_ls_wR_factor_gt 0.0388
_refine_ls_wR_factor_ref 0.0399
_reflns_number_gt 2348
_reflns_number_total 2509
_reflns_threshold_expression >2sigma(I)
_cod_data_source_file 409943.cff
_cod_data_source_block
;
;
_cod_original_sg_symbol_H-M P21/c
_cod_original_formula_sum 'H1 I4 La1 O12'
_cod_database_code 8102985

loop_
_symmetry_equiv_pos_as_xyz
'x, y, z'
'-x, y+1/2, -z+1/2'
'-x, -y, -z'
'x, -y-1/2, z-1/2'

loop_
_atom_site_label
_atom_site_type_symbol
_atom_site_fract_x
_atom_site_fract_y
_atom_site_fract_z
_atom_site_U_iso_or_equiv
_atom_site_adp_type
_atom_site_occupancy
_atom_site_symmetry_multiplicity
_atom_site_calc_flag
_atom_site_refinement_flags
_atom_site_disorder_assembly
_atom_site_disorder_group
La La 0.31892(2) 0.26551(3) 0.361110(18) 0.00628(6) Uani 1 1 d . . .
I1 I -0.04958(3) 0.13711(4) 0.22986(2) 0.00930(7) Uani 1 1 d . . .
I2 I 0.14970(3) 0.33711(4) 0.06055(2) 0.00835(7) Uani 1 1 d . . .
I3 I 0.46513(2) -0.23389(4) 0.36078(2) 0.00713(7) Uani 1 1 d . . .
I4 I 0.70401(3) 0.31737(4) 0.44496(2) 0.00861(7) Uani 1 1 d . . .
O11 O 0.1215(3) 0.0701(4) 0.2887(3) 0.0170(7) Uani 1 1 d . . .
O12 O -0.1045(3) -0.0864(4) 0.1922(3) 0.0148(7) Uani 1 1 d . . .
O13 O -0.0558(3) 0.2143(5) 0.1089(2) 0.0182(7) Uani 1 1 d . . .
O21 O 0.2673(3) 0.2699(5) 0.1800(2) 0.0168(7) Uani 1 1 d . . .
O22 O 0.2738(3) 0.3996(4) 0.0056(2) 0.0147(7) Uani 1 1 d . . .
O23 O 0.1071(3) 0.5509(4) 0.0924(2) 0.0166(7) Uani 1 1 d . . .
O31 O 0.3724(3) -0.0356(4) 0.3175(2) 0.0179(7) Uani 1 1 d . . .
O32 O 0.3362(3) -0.3978(4) 0.3197(2) 0.0158(7) Uani 1 1 d . . .
O33 O 0.4703(3) -0.2195(4) 0.4900(2) 0.0126(6) Uani 1 1 d . . .
O41 O 0.5539(3) 0.2930(5) 0.3362(2) 0.0175(7) Uani 1 1 d . . .
O42 O 0.6721(3) 0.5311(4) 0.4845(3) 0.0167(7) Uani 1 1 d . . .
O43 O 0.8180(3) 0.4000(5) 0.3783(3) 0.0178(7) Uani 1 1 d . . .

loop_
_atom_site_aniso_label
_atom_site_aniso_U_11
_atom_site_aniso_U_22
_atom_site_aniso_U_33
_atom_site_aniso_U_23
_atom_site_aniso_U_13
_atom_site_aniso_U_12
La 0.00569(11) 0.00685(12) 0.00602(12) -0.00025(9) 0.00166(9) 0.00031(8)
I1 0.00801(12) 0.00913(13) 0.01033(13) 0.00054(10) 0.00263(10) -0.00130(10)
I2 0.00976(12) 0.00822(13) 0.00729(13) 0.00024(10) 0.00325(10) 0.00043(10)
I3 0.00617(12) 0.00739(13) 0.00814(13) 0.00018(10) 0.00286(10) 0.00030(9)
I4 0.00882(12) 0.00747(13) 0.00861(13) -0.00009(10) 0.00181(10) 0.00114(9)
O11 0.0062(13) 0.0119(16) 0.0265(19) 0.0032(14) -0.0027(13) -0.0016(12)
O12 0.0092(14) 0.0114(16) 0.0222(17) -0.0009(13) 0.0033(13) -0.0017(12)
O13 0.0175(16) 0.0230(18) 0.0132(17) 0.0065(14) 0.0041(13) -0.0015(14)
O21 0.0180(16) 0.0247(19) 0.0078(15) 0.0052(13) 0.0045(13) 0.0080(14)
O22 0.0191(15) 0.0141(16) 0.0148(16) 0.0023(13) 0.0107(13) 0.0008(13)
O23 0.0230(17) 0.0091(16) 0.0176(17) -0.0002(13) 0.0071(14) 0.0054(13)
O31 0.0231(17) 0.0112(16) 0.0166(17) 0.0007(13) 0.0031(14) 0.0086(13)
O32 0.0151(15) 0.0136(16) 0.0164(17) -0.0005(13) 0.0026(13) -0.0069(13)
O33 0.0099(14) 0.0200(17) 0.0078(15) -0.0009(13) 0.0029(12) -0.0001(12)
O41 0.0087(14) 0.032(2) 0.0093(16) 0.0018(14) -0.0007(12) -0.0007(13)
O42 0.0264(17) 0.0074(15) 0.0183(17) -0.0016(13) 0.0105(14) 0.0034(13)
O43 0.0157(15) 0.0202(18) 0.0217(18) 0.0052(14) 0.0116(14) -0.0018(13)

loop_
_atom_type_symbol
_atom_type_description
_atom_type_scat_dispersion_real
_atom_type_scat_dispersion_imag
_atom_type_scat_source
La La -0.6411 1.6148 'International Tables Vol C Tables 4.2.6.8 and 6.1.1.4'
I I -0.8919 1.1868 'International Tables Vol C Tables 4.2.6.8 and 6.1.1.4'
O O 0.0056 0.0036 'International Tables Vol C Tables 4.2.6.8 and 6.1.1.4'
H H 0.0 0.0 'International Tables Vol C Tables 4.2.6.8 and 6.1.1.4'

loop_
_geom_angle_atom_site_label_1
_geom_angle_atom_site_label_2
_geom_angle_atom_site_label_3
_geom_angle
_geom_angle_site_symmetry_1
_geom_angle_site_symmetry_3
_geom_angle_publ_flag
O12 La O21 79.58(11) 2 . ?
O12 La O11 65.00(11) 2 . ?
O21 La O11 73.80(12) . . ?
O12 La O31 128.43(11) 2 . ?
O21 La O31 74.69(11) . . ?
O11 La O31 65.21(11) . . ?
O12 La O33 142.78(11) 2 3_656 ?
O21 La O33 134.37(10) . 3_656 ?
O11 La O33 130.12(11) . 3_656 ?
O31 La O33 82.50(11) . 3_656 ?
O12 La O22 93.47(11) 2 4_566 ?
O21 La O22 143.98(11) . 4_566 ?
O11 La O22 71.30(11) . 4_566 ?
O31 La O22 82.84(11) . 4_566 ?
O33 La O22 67.67(10) 3_656 4_566 ?
O12 La O32 67.10(10) 2 1_565 ?
O21 La O32 76.05(11) . 1_565 ?
O11 La O32 126.76(10) . 1_565 ?
O31 La O32 142.54(11) . 1_565 ?
O33 La O32 102.20(10) 3_656 1_565 ?
O22 La O32 133.67(10) 4_566 1_565 ?
O12 La O41 138.75(11) 2 . ?
O21 La O41 74.67(10) . . ?
O11 La O41 133.76(11) . . ?
O31 La O41 74.41(11) . . ?
O33 La O41 61.21(10) 3_656 . ?
O22 La O41 125.90(10) 4_566 . ?
O32 La O41 75.68(11) 1_565 . ?
O12 La O42 75.53(11) 2 3_666 ?
O21 La O42 142.62(11) . 3_666 ?
O11 La O42 118.23(11) . 3_666 ?
O31 La O42 142.58(11) . 3_666 ?
O33 La O42 67.54(10) 3_656 3_666 ?
O22 La O42 65.66(10) 4_566 3_666 ?
O32 La O42 68.78(10) 1_565 3_666 ?
O41 La O42 107.39(11) . 3_666 ?
O11 I1 O13 103.62(15) . . ?
O11 I1 O12 92.51(14) . . ?
O13 I1 O12 96.89(16) . . ?
O23 I2 O21 99.87(15) . . ?
O23 I2 O22 99.10(15) . . ?
O21 I2 O22 96.34(15) . . ?
O31 I3 O32 101.72(15) . . ?
O31 I3 O33 96.80(15) . . ?
O32 I3 O33 97.06(15) . . ?
O42 I4 O41 98.94(16) . . ?
O42 I4 O43 94.69(16) . . ?
O41 I4 O43 97.64(15) . . ?
O42 I4 O33 84.57(14) . 3_656 ?
O41 I4 O33 74.62(13) . 3_656 ?
O43 I4 O33 171.97(12) . 3_656 ?
I1 O11 La 126.84(16) . . ?
I1 O12 La 134.44(16) . 2_545 ?
I2 O21 La 146.04(17) . . ?
I2 O22 La 125.31(16) . 4_565 ?
I3 O31 La 146.52(18) . . ?
I3 O32 La 134.61(16) . 1_545 ?
I3 O33 I4 126.78(15) . 3_656 ?
I3 O33 La 123.22(14) . 3_656 ?
I4 O33 La 102.02(11) 3_656 3_656 ?
I4 O41 La 119.13(15) . . ?
I4 O42 La 146.13(17) . 3_666 ?

loop_
_geom_bond_atom_site_label_1
_geom_bond_atom_site_label_2
_geom_bond_distance
_geom_bond_site_symmetry_2
_geom_bond_publ_flag
La O12 2.428(3) 2 ?
La O21 2.456(3) . ?
La O11 2.496(3) . ?
La O31 2.497(3) . ?
La O33 2.533(3) 3_656 ?
La O22 2.605(3) 4_566 ?
La O32 2.655(3) 1_565 ?
La O41 2.664(3) . ?
La O42 2.674(3) 3_666 ?
I1 O11 1.802(3) . ?
I1 O13 1.807(3) . ?
I1 O12 1.822(3) . ?
I2 O23 1.794(3) . ?
I2 O21 1.811(3) . ?
I2 O22 1.823(3) . ?
I3 O31 1.797(3) . ?
I3 O32 1.802(3) . ?
I3 O33 1.835(3) . ?
I4 O42 1.796(3) . ?
I4 O41 1.817(3) . ?
I4 O43 1.896(3) . ?
I4 O33 2.468(3) 3_656 ?
O12 La 2.428(3) 2_545 ?
O22 La 2.605(3) 4_565 ?
O32 La 2.655(3) 1_545 ?
O33 I4 2.468(3) 3_656 ?
O33 La 2.533(3) 3_656 ?
O42 La 2.674(3) 3_666 ?
